data_4329576
loop_
_publ_author_name
'Runyu Tan'
'Zhi-Bin Wang'
'Yu Li'
'Daniel J. Kozera'
'Zheng-Hong Lu'
'Datong Song'

_publ_section_title
;
 Syntheses, Structures, and Luminescent Properties of
 Dipyridylamine-Functionalized Anthracene and Its Complexes
;
_journal_name_full 'Inorganic Chemistry'
_journal_page_first 7039
_journal_page_last 7049
_journal_paper_doi 10.1021/ic201757r
_journal_volume 51
_journal_year 2012
_chemical_formula_sum 'C52 H32 F6 N6 O6 S2 Zn'
_chemical_formula_weight 1080.33
_chemical_name_systematic
; 
 ? 
;
_space_group_IT_number 15
_symmetry_cell_setting monoclinic
_symmetry_space_group_name_Hall '-C 2yc'
_symmetry_space_group_name_H-M 'C 1 2/c 1'
_atom_sites_solution_hydrogens geom
_atom_sites_solution_primary direct
_atom_sites_solution_secondary difmap
_audit_creation_method SHELXL-97
_cell_angle_alpha 90.00
_cell_angle_beta 108.5820(10)
_cell_angle_gamma 90.00
_cell_formula_units_Z 4
_cell_length_a 14.6487(4)
_cell_length_b 19.4576(6)
_cell_length_c 16.5977(6)
_cell_measurement_reflns_used 20002
_cell_measurement_temperature 150(2)
_cell_measurement_theta_max 27.51
_cell_measurement_theta_min 1.93
_cell_volume 4484.2(2)
_computing_structure_refinement 'SHELXL-97 (Sheldrick, 2008)'
_computing_structure_solution 'SHELXS-97 (Sheldrick, 2008)'
_diffrn_ambient_temperature 150(2)
_diffrn_measured_fraction_theta_full 0.999
_diffrn_measured_fraction_theta_max 0.999
_diffrn_radiation_monochromator graphite
_diffrn_radiation_source 'fine-focus sealed tube'
_diffrn_radiation_type MoK\a
_diffrn_radiation_wavelength 0.71073
_diffrn_reflns_av_R_equivalents 0.0375
_diffrn_reflns_av_sigmaI/netI 0.0389
_diffrn_reflns_limit_h_max 18
_diffrn_reflns_limit_h_min -19
_diffrn_reflns_limit_k_max 25
_diffrn_reflns_limit_k_min -25
_diffrn_reflns_limit_l_max 21
_diffrn_reflns_limit_l_min -21
_diffrn_reflns_number 20002
_diffrn_reflns_theta_full 27.51
_diffrn_reflns_theta_max 27.51
_diffrn_reflns_theta_min 1.93
_exptl_absorpt_coefficient_mu 0.728
_exptl_absorpt_correction_T_max 0.9576
_exptl_absorpt_correction_T_min 0.7951
_exptl_absorpt_correction_type multi-scan
_exptl_absorpt_process_details 'bruker apex 2'
_exptl_crystal_colour yellow
_exptl_crystal_density_diffrn 1.600
_exptl_crystal_description block
_exptl_crystal_F_000 2200
_exptl_crystal_size_max 0.33
_exptl_crystal_size_mid 0.10
_exptl_crystal_size_min 0.06
_refine_diff_density_max 1.006
_refine_diff_density_min -0.576
_refine_diff_density_rms 0.091
_refine_ls_extinction_method none
_refine_ls_goodness_of_fit_ref 1.052
_refine_ls_hydrogen_treatment constr
_refine_ls_matrix_type full
_refine_ls_number_parameters 331
_refine_ls_number_reflns 5151
_refine_ls_number_restraints 0
_refine_ls_restrained_S_all 1.052
_refine_ls_R_factor_all 0.0751
_refine_ls_R_factor_gt 0.0512
_refine_ls_shift/su_max 0.001
_refine_ls_shift/su_mean 0.000
_refine_ls_structure_factor_coef Fsqd
_refine_ls_weighting_details 'calc w=1/[\s^2^(Fo^2^)+(0.0725P)^2^+11.6820P] where P=(Fo^2^+2Fc^2^)/3'
_refine_ls_weighting_scheme calc
_refine_ls_wR_factor_gt 0.1336
_refine_ls_wR_factor_ref 0.1472
_reflns_number_gt 3836
_reflns_number_total 5151
_reflns_threshold_expression >2sigma(I)
_cod_data_source_file ic201757r_si_001_5.cif
_cod_data_source_block 2c
_cod_database_code 4329576

loop_
_symmetry_equiv_pos_as_xyz
'x, y, z'
'-x, y, -z+1/2'
'x+1/2, y+1/2, z'
'-x+1/2, y+1/2, -z+1/2'
'-x, -y, -z'
'x, -y, z-1/2'
'-x+1/2, -y+1/2, -z'
'x+1/2, -y+1/2, z-1/2'

loop_
_atom_site_label
_atom_site_type_symbol
_atom_site_fract_x
_atom_site_fract_y
_atom_site_fract_z
_atom_site_U_iso_or_equiv
_atom_site_adp_type
_atom_site_occupancy
_atom_site_symmetry_multiplicity
_atom_site_calc_flag
_atom_site_refinement_flags
Zn1 Zn 0.0000 0.77552(2) 0.7500 0.02189(15) Uani 1 2 d S
C1 C -0.0889(2) 0.23850(16) 0.5932(2) 0.0273(7) Uani 1 1 d .
C2 C -0.1332(2) 0.19956(18) 0.5225(2) 0.0319(7) Uani 1 1 d .
H2A H -0.1668 0.2222 0.4709 0.038 Uiso 1 1 calc R
C3 C -0.1306(3) 0.12715(18) 0.5241(2) 0.0360(8) Uani 1 1 d .
H3A H -0.1607 0.1019 0.4736 0.043 Uiso 1 1 calc R
C4 C -0.0852(3) 0.09361(18) 0.5973(2) 0.0342(8) Uani 1 1 d .
H4A H -0.0819 0.0448 0.5976 0.041 Uiso 1 1 calc R
C5 C -0.0421(2) 0.13087(16) 0.6739(2) 0.0277(7) Uani 1 1 d .
C6 C 0.0000 0.0960(2) 0.7500 0.0307(10) Uani 1 2 d S
H6A H 0.0000 0.0472 0.7500 0.037 Uiso 1 2 calc SR
C7 C 0.0000 0.2405(2) 0.7500 0.0255(9) Uani 1 2 d S
H7A H 0.0000 0.2893 0.7500 0.031 Uiso 1 2 calc SR
C8 C -0.0426(2) 0.20460(16) 0.67384(19) 0.0257(6) Uani 1 1 d .
C9 C -0.0877(2) 0.31183(17) 0.58475(19) 0.0279(7) Uani 1 1 d .
C10 C -0.0883(2) 0.37247(17) 0.5720(2) 0.0291(7) Uani 1 1 d .
C11 C -0.0893(2) 0.44625(17) 0.5699(2) 0.0290(7) Uani 1 1 d .
C12 C -0.1661(2) 0.48457(17) 0.5165(2) 0.0322(7) Uani 1 1 d .
H12A H -0.2139 0.4621 0.4717 0.039 Uiso 1 1 calc R
C13 C -0.1734(2) 0.55448(18) 0.5283(2) 0.0333(7) Uani 1 1 d .
H13A H -0.2270 0.5796 0.4932 0.040 Uiso 1 1 calc R
C14 C -0.1017(2) 0.58758(16) 0.5918(2) 0.0284(7) Uani 1 1 d .
C15 C -0.0210(2) 0.55163(18) 0.6386(2) 0.0368(8) Uani 1 1 d .
H15A H 0.0308 0.5752 0.6784 0.044 Uiso 1 1 calc R
C16 C -0.0152(3) 0.48185(19) 0.6277(2) 0.0401(9) Uani 1 1 d .
H16A H 0.0406 0.4577 0.6605 0.048 Uiso 1 1 calc R
C17 C -0.1054(2) 0.71489(16) 0.5740(2) 0.0265(6) Uani 1 1 d .
C18 C -0.0770(2) 0.83137(17) 0.5697(2) 0.0301(7) Uani 1 1 d .
H18A H -0.0594 0.8738 0.5988 0.036 Uiso 1 1 calc R
C19 C -0.1029(3) 0.83160(19) 0.4835(2) 0.0362(8) Uani 1 1 d .
H19A H -0.1038 0.8732 0.4533 0.043 Uiso 1 1 calc R
C20 C -0.1279(3) 0.7699(2) 0.4407(2) 0.0393(8) Uani 1 1 d .
H20A H -0.1439 0.7683 0.3806 0.047 Uiso 1 1 calc R
C21 C -0.1294(3) 0.71102(18) 0.4859(2) 0.0348(8) Uani 1 1 d .
H21A H -0.1466 0.6683 0.4574 0.042 Uiso 1 1 calc R
C22 C -0.1442(2) 0.65818(16) 0.69387(19) 0.0253(6) Uani 1 1 d .
C23 C -0.2116(2) 0.60966(17) 0.7020(2) 0.0296(7) Uani 1 1 d .
H23A H -0.2363 0.5761 0.6590 0.035 Uiso 1 1 calc R
C24 C -0.2417(2) 0.61079(18) 0.7721(2) 0.0333(7) Uani 1 1 d .
H24A H -0.2867 0.5777 0.7783 0.040 Uiso 1 1 calc R
C25 C 0.1393(2) 0.70600(17) 0.6778(2) 0.0307(7) Uani 1 1 d .
H25A H 0.1145 0.7402 0.6357 0.037 Uiso 1 1 calc R
C26 C 0.2060(3) 0.66050(18) 0.6663(2) 0.0339(8) Uani 1 1 d .
H26A H 0.2269 0.6631 0.6177 0.041 Uiso 1 1 calc R
C27 C 0.2595(3) 0.8899(2) 0.7346(2) 0.0409(9) Uani 1 1 d .
N1 N 0.10732(17) 0.70476(13) 0.74489(16) 0.0233(5) Uani 1 1 d .
N2 N -0.07487(18) 0.77399(13) 0.61624(17) 0.0267(6) Uani 1 1 d .
N3 N -0.11218(19) 0.65650(14) 0.62170(16) 0.0275(6) Uani 1 1 d .
S1 S 0.14396(6) 0.91848(5) 0.74003(6) 0.0341(2) Uani 1 1 d .
F1 F 0.25064(18) 0.84789(14) 0.67019(16) 0.0569(7) Uani 1 1 d .
F2 F 0.3092(2) 0.85796(17) 0.80453(17) 0.0736(9) Uani 1 1 d .
F3 F 0.31159(19) 0.94402(16) 0.72384(19) 0.0690(8) Uani 1 1 d .
O1 O 0.1096(2) 0.96318(15) 0.6670(2) 0.0585(8) Uani 1 1 d .
O2 O 0.1656(2) 0.95102(15) 0.82114(19) 0.0534(8) Uani 1 1 d .
O3 O 0.09181(18) 0.85496(13) 0.73116(18) 0.0413(6) Uani 1 1 d .

loop_
_atom_site_aniso_label
_atom_site_aniso_U_11
_atom_site_aniso_U_22
_atom_site_aniso_U_33
_atom_site_aniso_U_23
_atom_site_aniso_U_13
_atom_site_aniso_U_12
Zn1 0.0197(2) 0.0183(3) 0.0273(3) 0.000 0.00691(19) 0.000
C1 0.0304(16) 0.0247(17) 0.0288(16) -0.0008(12) 0.0124(13) 0.0006(12)
C2 0.0370(18) 0.0318(18) 0.0275(16) 0.0031(14) 0.0110(14) -0.0003(14)
C3 0.048(2) 0.0286(18) 0.0314(18) -0.0060(14) 0.0125(15) -0.0063(15)
C4 0.045(2) 0.0237(17) 0.0343(18) -0.0025(14) 0.0128(15) -0.0043(14)
C5 0.0314(16) 0.0235(16) 0.0298(17) -0.0015(13) 0.0119(13) -0.0019(12)
C6 0.036(2) 0.024(2) 0.033(2) 0.000 0.012(2) 0.000
C7 0.030(2) 0.019(2) 0.030(2) 0.000 0.0125(18) 0.000
C8 0.0284(15) 0.0235(16) 0.0275(16) 0.0014(12) 0.0121(13) 0.0006(12)
C9 0.0293(16) 0.0297(19) 0.0245(15) -0.0012(13) 0.0085(12) 0.0021(13)
C10 0.0328(17) 0.0267(18) 0.0272(16) -0.0011(13) 0.0088(13) 0.0020(13)
C11 0.0316(16) 0.0252(17) 0.0301(16) 0.0004(13) 0.0096(13) -0.0007(12)
C12 0.0342(17) 0.0273(18) 0.0300(17) -0.0037(13) 0.0029(13) -0.0027(13)
C13 0.0330(17) 0.0287(18) 0.0323(17) -0.0003(14) 0.0019(14) 0.0023(13)
C14 0.0338(17) 0.0221(16) 0.0275(16) -0.0002(13) 0.0072(13) -0.0015(12)
C15 0.0290(17) 0.0300(18) 0.042(2) -0.0059(15) -0.0020(14) -0.0020(13)
C16 0.0328(18) 0.0303(19) 0.046(2) 0.0024(16) -0.0024(15) 0.0045(14)
C17 0.0265(15) 0.0236(16) 0.0293(16) 0.0022(12) 0.0087(12) 0.0011(12)
C18 0.0302(16) 0.0236(17) 0.0355(18) 0.0043(13) 0.0092(13) 0.0015(12)
C19 0.0371(18) 0.0321(19) 0.0399(19) 0.0110(15) 0.0129(15) 0.0043(14)
C20 0.046(2) 0.043(2) 0.0311(18) 0.0074(16) 0.0153(15) 0.0038(16)
C21 0.044(2) 0.0318(19) 0.0284(17) 0.0000(14) 0.0115(15) 0.0003(14)
C22 0.0213(14) 0.0239(16) 0.0270(15) 0.0028(12) 0.0027(12) 0.0018(11)
C23 0.0278(16) 0.0270(17) 0.0308(17) -0.0001(13) 0.0050(13) -0.0048(12)
C24 0.0297(16) 0.0301(18) 0.0417(19) 0.0016(15) 0.0134(14) -0.0079(13)
C25 0.0331(17) 0.0267(17) 0.0338(17) 0.0022(13) 0.0126(14) 0.0023(13)
C26 0.0390(18) 0.0310(18) 0.0380(19) -0.0011(14) 0.0209(15) 0.0022(14)
C27 0.0337(18) 0.050(2) 0.036(2) 0.0018(17) 0.0084(15) -0.0069(16)
N1 0.0218(12) 0.0189(13) 0.0300(13) 0.0025(10) 0.0094(10) 0.0011(9)
N2 0.0265(13) 0.0220(13) 0.0294(14) 0.0019(11) 0.0058(10) 0.0007(10)
N3 0.0311(14) 0.0229(14) 0.0268(14) -0.0013(10) 0.0069(11) -0.0026(10)
S1 0.0353(5) 0.0267(4) 0.0415(5) -0.0049(4) 0.0143(4) -0.0067(3)
F1 0.0533(14) 0.0706(18) 0.0532(15) -0.0146(13) 0.0260(12) -0.0028(12)
F2 0.0633(17) 0.099(2) 0.0504(15) 0.0216(15) 0.0073(13) 0.0271(16)
F3 0.0498(15) 0.0755(19) 0.083(2) 0.0061(15) 0.0230(14) -0.0271(13)
O1 0.067(2) 0.0436(17) 0.0591(19) 0.0109(14) 0.0113(15) 0.0108(14)
O2 0.069(2) 0.0481(18) 0.0487(17) -0.0157(14) 0.0270(15) -0.0124(14)
O3 0.0362(13) 0.0294(14) 0.0629(17) -0.0049(12) 0.0223(12) -0.0117(10)

loop_
_atom_type_symbol
_atom_type_description
_atom_type_scat_dispersion_real
_atom_type_scat_dispersion_imag
_atom_type_scat_source
C C 0.0033 0.0016 'International Tables Vol C Tables 4.2.6.8 and 6.1.1.4'
H H 0.0000 0.0000 'International Tables Vol C Tables 4.2.6.8 and 6.1.1.4'
N N 0.0061 0.0033 'International Tables Vol C Tables 4.2.6.8 and 6.1.1.4'
O O 0.0106 0.0060 'International Tables Vol C Tables 4.2.6.8 and 6.1.1.4'
F F 0.0171 0.0103 'International Tables Vol C Tables 4.2.6.8 and 6.1.1.4'
S S 0.1246 0.1234 'International Tables Vol C Tables 4.2.6.8 and 6.1.1.4'
Zn Zn 0.2839 1.4301 'International Tables Vol C Tables 4.2.6.8 and 6.1.1.4'

loop_
_geom_angle_atom_site_label_1
_geom_angle_atom_site_label_2
_geom_angle_atom_site_label_3
_geom_angle
_geom_angle_site_symmetry_1
_geom_angle_site_symmetry_3
N1 Zn1 N1 98.62(14) . 2_556
N1 Zn1 O3 87.39(10) . .
N1 Zn1 O3 171.53(10) 2_556 .
N1 Zn1 O3 171.53(10) . 2_556
N1 Zn1 O3 87.39(10) 2_556 2_556
O3 Zn1 O3 87.30(14) . 2_556
N1 Zn1 N2 83.72(10) . 2_556
N1 Zn1 N2 95.23(10) 2_556 2_556
O3 Zn1 N2 91.34(10) . 2_556
O3 Zn1 N2 89.81(10) 2_556 2_556
N1 Zn1 N2 95.24(10) . .
N1 Zn1 N2 83.72(10) 2_556 .
O3 Zn1 N2 89.81(10) . .
O3 Zn1 N2 91.34(10) 2_556 .
N2 Zn1 N2 178.41(14) 2_556 .
C2 C1 C9 118.9(3) . .
C2 C1 C8 119.4(3) . .
C9 C1 C8 121.7(3) . .
C1 C2 C3 122.2(3) . .
C4 C3 C2 120.1(3) . .
C3 C4 C5 120.5(3) . .
C6 C5 C4 120.3(3) . .
C6 C5 C8 119.2(3) . .
C4 C5 C8 120.5(3) . .
C5 C6 C5 121.7(4) 2_556 .
C8 C7 C8 120.3(4) 2_556 .
C7 C8 C5 119.7(3) . .
C7 C8 C1 123.2(3) . .
C5 C8 C1 117.1(3) . .
C10 C9 C1 175.6(3) . .
C9 C10 C11 171.1(3) . .
C16 C11 C12 117.7(3) . .
C16 C11 C10 118.9(3) . .
C12 C11 C10 123.1(3) . .
C13 C12 C11 121.0(3) . .
C12 C13 C14 119.3(3) . .
C15 C14 C13 119.8(3) . .
C15 C14 N3 116.1(3) . .
C13 C14 N3 123.4(3) . .
C16 C15 C14 120.3(3) . .
C15 C16 C11 121.2(3) . .
N2 C17 C21 121.6(3) . .
N2 C17 N3 117.9(3) . .
C21 C17 N3 120.5(3) . .
N2 C18 C19 123.5(3) . .
C18 C19 C20 118.6(3) . .
C21 C20 C19 119.4(3) . .
C20 C21 C17 119.0(3) . .
N1 C22 C23 120.5(3) 2_556 .
N1 C22 N3 119.6(3) 2_556 .
C23 C22 N3 119.8(3) . .
C24 C23 C22 119.9(3) . .
C23 C24 C26 119.4(3) . 2_556
N1 C25 C26 123.8(3) . .
C25 C26 C24 117.7(3) . 2_556
F2 C27 F1 107.9(4) . .
F2 C27 F3 108.0(3) . .
F1 C27 F3 106.9(3) . .
F2 C27 S1 111.4(3) . .
F1 C27 S1 112.2(3) . .
F3 C27 S1 110.1(3) . .
C25 N1 C22 118.7(3) . 2_556
C25 N1 Zn1 118.9(2) . .
C22 N1 Zn1 122.4(2) 2_556 .
C17 N2 C18 117.6(3) . .
C17 N2 Zn1 121.8(2) . .
C18 N2 Zn1 119.5(2) . .
C17 N3 C22 123.9(3) . .
C17 N3 C14 121.2(3) . .
C22 N3 C14 114.1(3) . .
O2 S1 O3 115.39(18) . .
O2 S1 O1 115.90(19) . .
O3 S1 O1 113.59(18) . .
O2 S1 C27 104.66(19) . .
O3 S1 C27 101.86(17) . .
O1 S1 C27 102.97(19) . .
S1 O3 Zn1 161.29(18) . .

loop_
_geom_bond_atom_site_label_1
_geom_bond_atom_site_label_2
_geom_bond_distance
_geom_bond_site_symmetry_2
Zn1 N1 2.112(2) .
Zn1 N1 2.112(2) 2_556
Zn1 O3 2.136(2) .
Zn1 O3 2.136(2) 2_556
Zn1 N2 2.140(3) 2_556
Zn1 N2 2.140(3) .
C1 C2 1.373(5) .
C1 C9 1.434(5) .
C1 C8 1.452(4) .
C2 C3 1.409(5) .
C3 C4 1.353(5) .
C4 C5 1.424(5) .
C5 C6 1.393(4) .
C5 C8 1.435(4) .
C6 C5 1.393(4) 2_556
C7 C8 1.404(4) 2_556
C7 C8 1.405(4) .
C9 C10 1.198(5) .
C10 C11 1.436(5) .
C11 C16 1.384(5) .
C11 C12 1.404(5) .
C12 C13 1.383(5) .
C13 C14 1.387(5) .
C14 C15 1.380(5) .
C14 N3 1.455(4) .
C15 C16 1.376(5) .
C17 N2 1.347(4) .
C17 C21 1.393(5) .
C17 N3 1.406(4) .
C18 N2 1.353(4) .
C18 C19 1.358(5) .
C19 C20 1.383(5) .
C20 C21 1.374(5) .
C22 N1 1.340(4) 2_556
C22 C23 1.403(4) .
C22 N3 1.419(4) .
C23 C24 1.369(5) .
C24 C26 1.384(5) 2_556
C25 N1 1.339(4) .
C25 C26 1.376(5) .
C26 C24 1.384(5) 2_556
C27 F2 1.313(4) .
C27 F1 1.318(5) .
C27 F3 1.346(5) .
C27 S1 1.811(4) .
N1 C22 1.340(4) 2_556
S1 O2 1.429(3) .
S1 O3 1.436(2) .
S1 O1 1.446(3) .
